data_4071581
loop_
_publ_author_name
'Cui, Peng'
'Chen, Yaofeng'
'Wang, Guoping'
'Li, Guangyu'
'Xia, Wei'

_publ_section_title
;
 Divalent Ytterbium Boratabenzene Complex (C5H5BNPh2)2Yb(THF)2: Synthesis,
 Structure, and Solvent-Mediated Redox Transformation
;
_journal_issue 15
_journal_name_full Organometallics
_journal_page_first 4013
_journal_paper_doi 10.1021/om800245u
_journal_volume 27
_journal_year 2008
_chemical_formula_sum 'C42 H46 B2 N2 O2 Yb'
_chemical_formula_weight 805.47
_chemical_name_systematic
; 
 ? 
;
_space_group_IT_number 15
_symmetry_cell_setting monoclinic
_symmetry_space_group_name_Hall '-C 2yc'
_symmetry_space_group_name_H-M 'C 1 2/c 1'
_atom_sites_solution_hydrogens geom
_atom_sites_solution_primary direct
_atom_sites_solution_secondary difmap
_audit_creation_method SHELXL-97
_cell_angle_alpha 90.00
_cell_angle_beta 104.875(2)
_cell_angle_gamma 90.00
_cell_formula_units_Z 4
_cell_length_a 12.0930(12)
_cell_length_b 13.7092(12)
_cell_length_c 23.173(2)
_cell_measurement_reflns_used 5082
_cell_measurement_temperature 293(2)
_cell_measurement_theta_max 53.734
_cell_measurement_theta_min 4.581
_cell_volume 3713.0(6)
_computing_cell_refinement 'Bruker SMART'
_computing_data_collection 'Bruker SMART'
_computing_data_reduction 'Bruker SHELXTL'
_computing_molecular_graphics 'Bruker SHELXTL'
_computing_publication_material 'Bruker SHELXTL'
_computing_structure_refinement 'SHELXL-97 (Sheldrick, 1997)'
_computing_structure_solution 'SHELXS-97 (Sheldrick, 1990)'
_diffrn_ambient_temperature 293(2)
_diffrn_measured_fraction_theta_full 0.997
_diffrn_measured_fraction_theta_max 0.997
_diffrn_measurement_device_type 'CCD area detector'
_diffrn_measurement_method 'phi and omega scans'
_diffrn_radiation_monochromator graphite
_diffrn_radiation_source 'fine-focus sealed tube'
_diffrn_radiation_type MoK\a
_diffrn_radiation_wavelength 0.71073
_diffrn_reflns_av_R_equivalents 0.1372
_diffrn_reflns_av_sigmaI/netI 0.0952
_diffrn_reflns_limit_h_max 7
_diffrn_reflns_limit_h_min -14
_diffrn_reflns_limit_k_max 16
_diffrn_reflns_limit_k_min -16
_diffrn_reflns_limit_l_max 28
_diffrn_reflns_limit_l_min -28
_diffrn_reflns_number 9856
_diffrn_reflns_theta_full 26.00
_diffrn_reflns_theta_max 26.00
_diffrn_reflns_theta_min 1.82
_exptl_absorpt_coefficient_mu 2.556
_exptl_absorpt_correction_T_max 1.00000
_exptl_absorpt_correction_T_min 0.75232
_exptl_absorpt_correction_type empirical
_exptl_absorpt_process_details sadabs
_exptl_crystal_colour red
_exptl_crystal_density_diffrn 1.441
_exptl_crystal_density_method 'not measured'
_exptl_crystal_description prismatic
_exptl_crystal_F_000 1632
_exptl_crystal_size_max 0.498
_exptl_crystal_size_mid 0.426
_exptl_crystal_size_min 0.155
_refine_diff_density_max 4.063
_refine_diff_density_min -1.573
_refine_diff_density_rms 0.203
_refine_ls_extinction_method none
_refine_ls_goodness_of_fit_ref 1.036
_refine_ls_hydrogen_treatment constr
_refine_ls_matrix_type full
_refine_ls_number_parameters 212
_refine_ls_number_reflns 3653
_refine_ls_number_restraints 0
_refine_ls_restrained_S_all 1.036
_refine_ls_R_factor_all 0.0699
_refine_ls_R_factor_gt 0.0663
_refine_ls_shift/su_max 0.001
_refine_ls_shift/su_mean 0.000
_refine_ls_structure_factor_coef Fsqd
_refine_ls_weighting_details 'calc w=1/[\s^2^(Fo^2^)+(0.1264P)^2^+0.0000P] where P=(Fo^2^+2Fc^2^)/3'
_refine_ls_weighting_scheme calc
_refine_ls_wR_factor_gt 0.1779
_refine_ls_wR_factor_ref 0.1808
_reflns_number_gt 3317
_reflns_number_total 3653
_reflns_threshold_expression >2sigma(I)
_cod_data_source_file om800245u-file001.cif
_cod_data_source_block cd2774
_cod_depositor_comments
;
The following automatic conversions were performed:

'_symmetry_cell_setting' value 'Monoclinic' changed to 'monoclinic'
according to /home/saulius/struct/CIF-dictionaries/cif_core.dic
dictionary named 'cif_core.dic' version 2.4.1 from 2010-06-29.

Automatic conversion script
Id: cif_fix_values 1715 2011-07-08 13:25:40Z adriana 
;
_cod_original_cell_volume 3712.9(6)
_cod_original_sg_symbol_H-M C2/c
_cod_database_code 4071581

loop_
_symmetry_equiv_pos_as_xyz
'x, y, z'
'-x, y, -z+1/2'
'x+1/2, y+1/2, z'
'-x+1/2, y+1/2, -z+1/2'
'-x, -y, -z'
'x, -y, z-1/2'
'-x+1/2, -y+1/2, -z'
'x+1/2, -y+1/2, z-1/2'

loop_
_atom_site_label
_atom_site_type_symbol
_atom_site_fract_x
_atom_site_fract_y
_atom_site_fract_z
_atom_site_U_iso_or_equiv
_atom_site_adp_type
_atom_site_occupancy
_atom_site_symmetry_multiplicity
_atom_site_calc_flag
_atom_site_refinement_flags
Yb Yb 0.5000 0.59499(3) 0.7500 0.0359(2) Uani 1 2 d S
B1 B 0.2555(6) 0.5513(6) 0.6947(3) 0.0388(16) Uani 1 1 d .
O1 O 0.4608(5) 0.7360(4) 0.6821(2) 0.0536(13) Uani 1 1 d .
N1 N 0.1939(6) 0.5815(4) 0.6336(3) 0.0410(14) Uani 1 1 d .
C1 C 0.2629(8) 0.6099(6) 0.7509(4) 0.0463(18) Uani 1 1 d .
H1 H 0.2296 0.6715 0.7480 0.056 Uiso 1 1 calc R
C2 C 0.3182(7) 0.5734(7) 0.8063(4) 0.0490(18) Uani 1 1 d .
H2 H 0.3163 0.6087 0.8403 0.059 Uiso 1 1 calc R
C3 C 0.3775(7) 0.4837(7) 0.8125(4) 0.057(2) Uani 1 1 d .
H3 H 0.4176 0.4623 0.8502 0.068 Uiso 1 1 calc R
C4 C 0.3763(8) 0.4276(6) 0.7629(5) 0.055(2) Uani 1 1 d .
H4 H 0.4132 0.3675 0.7684 0.067 Uiso 1 1 calc R
C5 C 0.3227(6) 0.4568(5) 0.7053(4) 0.0469(16) Uani 1 1 d .
H5 H 0.3279 0.4184 0.6731 0.056 Uiso 1 1 calc R
C6 C 0.0989(6) 0.6459(5) 0.6209(3) 0.0394(14) Uani 1 1 d .
C7 C 0.0236(6) 0.6502(5) 0.6572(3) 0.0420(15) Uani 1 1 d .
H7 H 0.0355 0.6101 0.6907 0.050 Uiso 1 1 calc R
C8 C -0.0688(7) 0.7131(6) 0.6443(4) 0.058(2) Uani 1 1 d .
H8 H -0.1167 0.7160 0.6699 0.070 Uiso 1 1 calc R
C9 C -0.0909(9) 0.7707(7) 0.5951(4) 0.064(2) Uani 1 1 d .
H9 H -0.1546 0.8113 0.5863 0.076 Uiso 1 1 calc R
C10 C -0.0185(9) 0.7682(6) 0.5588(5) 0.066(2) Uani 1 1 d .
H10 H -0.0328 0.8078 0.5251 0.079 Uiso 1 1 calc R
C11 C 0.0775(7) 0.7064(6) 0.5716(4) 0.0538(19) Uani 1 1 d .
H11 H 0.1270 0.7063 0.5468 0.065 Uiso 1 1 calc R
C12 C 0.2281(5) 0.5460(5) 0.5833(3) 0.0383(14) Uani 1 1 d .
C13 C 0.1567(7) 0.4935(6) 0.5390(3) 0.0511(18) Uani 1 1 d .
H13 H 0.0830 0.4801 0.5420 0.061 Uiso 1 1 calc R
C14 C 0.1893(8) 0.4598(7) 0.4901(4) 0.062(2) Uani 1 1 d .
H14 H 0.1387 0.4240 0.4607 0.074 Uiso 1 1 calc R
C15 C 0.2991(8) 0.4799(7) 0.4852(4) 0.065(2) Uani 1 1 d .
H15 H 0.3227 0.4587 0.4522 0.078 Uiso 1 1 calc R
C16 C 0.3714(8) 0.5307(8) 0.5292(4) 0.070(3) Uani 1 1 d .
H16 H 0.4452 0.5436 0.5262 0.084 Uiso 1 1 calc R
C17 C 0.3381(8) 0.5639(8) 0.5785(4) 0.060(2) Uani 1 1 d .
H17 H 0.3895 0.5982 0.6083 0.072 Uiso 1 1 calc R
C18 C 0.3662(9) 0.7980(7) 0.6794(6) 0.077(3) Uani 1 1 d .
H18A H 0.2965 0.7665 0.6570 0.093 Uiso 1 1 calc R
H18B H 0.3589 0.8109 0.7194 0.093 Uiso 1 1 calc R
C19 C 0.382(2) 0.8838(15) 0.6523(11) 0.152(8) Uiso 1 1 d .
H19A H 0.3972 0.9359 0.6815 0.182 Uiso 1 1 calc R
H19B H 0.3127 0.9001 0.6219 0.182 Uiso 1 1 calc R
C20 C 0.475(2) 0.8744(17) 0.6256(11) 0.151(7) Uiso 1 1 d .
H20A H 0.5288 0.9278 0.6377 0.182 Uiso 1 1 calc R
H20B H 0.4481 0.8744 0.5824 0.182 Uiso 1 1 calc R
C21 C 0.5302(12) 0.7800(9) 0.6473(7) 0.101(4) Uani 1 1 d .
H21A H 0.5335 0.7384 0.6139 0.121 Uiso 1 1 calc R
H21B H 0.6074 0.7905 0.6717 0.121 Uiso 1 1 calc R

loop_
_atom_site_aniso_label
_atom_site_aniso_U_11
_atom_site_aniso_U_22
_atom_site_aniso_U_33
_atom_site_aniso_U_23
_atom_site_aniso_U_13
_atom_site_aniso_U_12
Yb 0.0354(3) 0.0371(3) 0.0392(3) 0.000 0.01662(18) 0.000
B1 0.034(4) 0.045(4) 0.043(4) -0.002(3) 0.019(3) 0.000(3)
O1 0.055(3) 0.049(3) 0.057(3) 0.007(3) 0.015(2) -0.010(3)
N1 0.036(3) 0.053(3) 0.038(3) -0.005(3) 0.017(3) 0.005(3)
C1 0.054(5) 0.054(4) 0.042(4) 0.003(3) 0.032(4) 0.004(3)
C2 0.045(4) 0.073(5) 0.035(4) 0.006(4) 0.021(3) -0.010(4)
C3 0.045(4) 0.074(5) 0.055(4) 0.023(4) 0.018(3) -0.004(4)
C4 0.046(4) 0.046(4) 0.078(6) 0.020(4) 0.024(4) -0.002(4)
C5 0.042(4) 0.041(4) 0.061(4) -0.003(3) 0.019(3) -0.003(3)
C6 0.035(3) 0.039(3) 0.045(3) -0.006(3) 0.012(3) 0.003(3)
C7 0.038(3) 0.044(4) 0.046(4) -0.004(3) 0.014(3) 0.001(3)
C8 0.045(4) 0.063(5) 0.073(5) -0.017(5) 0.030(4) 0.001(4)
C9 0.066(5) 0.055(5) 0.069(5) -0.011(4) 0.016(4) 0.022(4)
C10 0.075(6) 0.049(5) 0.077(6) 0.012(4) 0.024(5) 0.017(4)
C11 0.057(5) 0.053(4) 0.057(4) 0.011(4) 0.026(4) 0.008(4)
C12 0.034(3) 0.047(4) 0.035(3) -0.003(3) 0.011(3) 0.004(3)
C13 0.045(4) 0.066(5) 0.043(4) -0.007(4) 0.013(3) -0.002(4)
C14 0.067(5) 0.068(6) 0.045(4) -0.008(4) 0.005(4) 0.008(4)
C15 0.073(6) 0.082(6) 0.046(4) -0.001(4) 0.027(4) 0.030(5)
C16 0.063(5) 0.093(7) 0.067(5) -0.011(5) 0.039(5) 0.002(5)
C17 0.043(4) 0.081(5) 0.062(5) -0.021(5) 0.027(4) -0.008(5)
C18 0.068(6) 0.061(5) 0.108(8) 0.036(6) 0.034(6) 0.019(5)
C21 0.095(9) 0.084(8) 0.143(11) 0.043(8) 0.066(9) 0.006(7)

loop_
_atom_type_symbol
_atom_type_description
_atom_type_scat_dispersion_real
_atom_type_scat_dispersion_imag
_atom_type_scat_source
C C 0.0033 0.0016 'International Tables Vol C Tables 4.2.6.8 and 6.1.1.4'
H H 0.0000 0.0000 'International Tables Vol C Tables 4.2.6.8 and 6.1.1.4'
B B 0.0013 0.0007 'International Tables Vol C Tables 4.2.6.8 and 6.1.1.4'
N N 0.0061 0.0033 'International Tables Vol C Tables 4.2.6.8 and 6.1.1.4'
O O 0.0106 0.0060 'International Tables Vol C Tables 4.2.6.8 and 6.1.1.4'
Yb Yb -0.3850 5.5486 'International Tables Vol C Tables 4.2.6.8 and 6.1.1.4'

loop_
_geom_angle_atom_site_label_1
_geom_angle_atom_site_label_2
_geom_angle_atom_site_label_3
_geom_angle
_geom_angle_site_symmetry_1
_geom_angle_site_symmetry_3
O1 Yb O1 76.4(3) 2_656 .
O1 Yb C3 136.4(2) 2_656 2_656
O1 Yb C3 98.0(2) . 2_656
O1 Yb C3 98.0(2) 2_656 .
O1 Yb C3 136.4(2) . .
C3 Yb C3 113.4(4) 2_656 .
O1 Yb C4 126.6(3) 2_656 .
O1 Yb C4 133.8(2) . .
C3 Yb C4 88.7(3) 2_656 .
C3 Yb C4 28.6(3) . .
O1 Yb C4 133.8(2) 2_656 2_656
O1 Yb C4 126.6(3) . 2_656
C3 Yb C4 28.6(3) 2_656 2_656
C3 Yb C4 88.7(3) . 2_656
C4 Yb C4 69.8(4) . 2_656
O1 Yb C2 109.3(2) 2_656 2_656
O1 Yb C2 80.4(2) . 2_656
C3 Yb C2 29.1(2) 2_656 2_656
C3 Yb C2 139.5(3) . 2_656
C4 Yb C2 117.5(3) . 2_656
C4 Yb C2 50.8(3) 2_656 2_656
O1 Yb C2 80.4(2) 2_656 .
O1 Yb C2 109.3(2) . .
C3 Yb C2 139.5(3) 2_656 .
C3 Yb C2 29.1(2) . .
C4 Yb C2 50.8(3) . .
C4 Yb C2 117.5(3) 2_656 .
C2 Yb C2 168.1(4) 2_656 .
O1 Yb C5 139.3(2) 2_656 .
O1 Yb C5 106.6(2) . .
C3 Yb C5 84.1(2) 2_656 .
C3 Yb C5 51.1(2) . .
C4 Yb C5 28.4(3) . .
C4 Yb C5 77.8(2) 2_656 .
C2 Yb C5 111.2(2) 2_656 .
C2 Yb C5 60.0(2) . .
O1 Yb C5 106.6(2) 2_656 2_656
O1 Yb C5 139.3(2) . 2_656
C3 Yb C5 51.1(2) 2_656 2_656
C3 Yb C5 84.1(2) . 2_656
C4 Yb C5 77.8(2) . 2_656
C4 Yb C5 28.4(3) 2_656 2_656
C2 Yb C5 60.0(2) 2_656 2_656
C2 Yb C5 111.2(2) . 2_656
C5 Yb C5 96.7(3) . 2_656
O1 Yb C1 85.4(2) 2_656 2_656
O1 Yb C1 88.2(2) . 2_656
C3 Yb C1 51.0(2) 2_656 2_656
C3 Yb C1 135.0(2) . 2_656
C4 Yb C1 128.3(2) . 2_656
C4 Yb C1 59.8(2) 2_656 2_656
C2 Yb C1 27.9(2) 2_656 2_656
C2 Yb C1 154.0(2) . 2_656
C5 Yb C1 134.6(2) . 2_656
C5 Yb C1 52.5(2) 2_656 2_656
O1 Yb C1 88.2(2) 2_656 .
O1 Yb C1 85.4(2) . .
C3 Yb C1 135.0(2) 2_656 .
C3 Yb C1 51.0(2) . .
C4 Yb C1 59.8(2) . .
C4 Yb C1 128.3(3) 2_656 .
C2 Yb C1 154.0(2) 2_656 .
C2 Yb C1 27.9(2) . .
C5 Yb C1 52.5(2) . .
C5 Yb C1 134.6(2) 2_656 .
C1 Yb C1 171.9(3) 2_656 .
N1 B1 C1 125.3(7) . .
N1 B1 C5 120.8(6) . .
C1 B1 C5 113.9(7) . .
N1 B1 Yb 123.9(5) . .
C1 B1 Yb 71.9(4) . .
C5 B1 Yb 70.7(4) . .
C18 O1 C21 107.8(7) . .
C18 O1 Yb 121.4(5) . .
C21 O1 Yb 130.1(6) . .
C6 N1 C12 115.7(6) . .
C6 N1 B1 123.7(6) . .
C12 N1 B1 120.6(6) . .
C2 C1 B1 121.0(8) . .
C2 C1 Yb 74.7(5) . .
B1 C1 Yb 78.2(4) . .
C2 C1 H1 119.5 . .
B1 C1 H1 119.5 . .
Yb C1 H1 118.5 . .
C1 C2 C3 121.5(8) . .
C1 C2 Yb 77.4(5) . .
C3 C2 Yb 72.8(4) . .
C1 C2 H2 119.3 . .
C3 C2 H2 119.3 . .
Yb C2 H2 121.6 . .
C4 C3 C2 120.3(8) . .
C4 C3 Yb 76.4(4) . .
C2 C3 Yb 78.1(4) . .
C4 C3 H3 119.9 . .
C2 C3 H3 119.9 . .
Yb C3 H3 116.3 . .
C3 C4 C5 123.0(8) . .
C3 C4 Yb 75.0(5) . .
C5 C4 Yb 77.9(4) . .
C3 C4 H4 118.5 . .
C5 C4 H4 118.5 . .
Yb C4 H4 119.4 . .
C4 C5 B1 120.1(8) . .
C4 C5 Yb 73.7(5) . .
B1 C5 Yb 79.2(4) . .
C4 C5 H5 119.9 . .
B1 C5 H5 119.9 . .
Yb C5 H5 118.0 . .
C11 C6 C7 117.5(6) . .
C11 C6 N1 121.0(6) . .
C7 C6 N1 121.5(6) . .
C8 C7 C6 120.9(7) . .
C8 C7 H7 119.5 . .
C6 C7 H7 119.5 . .
C9 C8 C7 121.3(8) . .
C9 C8 H8 119.3 . .
C7 C8 H8 119.3 . .
C8 C9 C10 119.0(8) . .
C8 C9 H9 120.5 . .
C10 C9 H9 120.5 . .
C9 C10 C11 120.8(9) . .
C9 C10 H10 119.6 . .
C11 C10 H10 119.6 . .
C6 C11 C10 120.4(8) . .
C6 C11 H11 119.8 . .
C10 C11 H11 119.8 . .
C13 C12 C17 117.9(7) . .
C13 C12 N1 122.6(6) . .
C17 C12 N1 119.6(7) . .
C12 C13 C14 122.6(8) . .
C12 C13 H13 118.7 . .
C14 C13 H13 118.7 . .
C13 C14 C15 118.9(8) . .
C13 C14 H14 120.6 . .
C15 C14 H14 120.6 . .
C16 C15 C14 119.2(7) . .
C16 C15 H15 120.4 . .
C14 C15 H15 120.4 . .
C15 C16 C17 121.6(9) . .
C15 C16 H16 119.2 . .
C17 C16 H16 119.2 . .
C16 C17 C12 119.8(8) . .
C16 C17 H17 120.1 . .
C12 C17 H17 120.1 . .
C19 C18 O1 109.3(14) . .
C19 C18 H18A 109.8 . .
O1 C18 H18A 109.8 . .
C19 C18 H18B 109.8 . .
O1 C18 H18B 109.8 . .
H18A C18 H18B 108.3 . .
C18 C19 C20 109.8(19) . .
C18 C19 H19A 109.7 . .
C20 C19 H19A 109.7 . .
C18 C19 H19B 109.7 . .
C20 C19 H19B 109.7 . .
H19A C19 H19B 108.2 . .
C19 C20 C21 105.5(19) . .
C19 C20 H20A 110.6 . .
C21 C20 H20A 110.6 . .
C19 C20 H20B 110.6 . .
C21 C20 H20B 110.6 . .
H20A C20 H20B 108.8 . .
O1 C21 C20 106.3(13) . .
O1 C21 H21A 110.5 . .
C20 C21 H21A 110.5 . .
O1 C21 H21B 110.5 . .
C20 C21 H21B 110.5 . .
H21A C21 H21B 108.7 . .

loop_
_geom_bond_atom_site_label_1
_geom_bond_atom_site_label_2
_geom_bond_distance
_geom_bond_site_symmetry_2
Yb O1 2.461(5) 2_656
Yb O1 2.461(5) .
Yb C3 2.779(7) 2_656
Yb C3 2.779(7) .
Yb C4 2.796(8) .
Yb C4 2.796(8) 2_656
Yb C2 2.845(7) 2_656
Yb C2 2.845(7) .
Yb C5 2.849(7) .
Yb C5 2.849(7) 2_656
Yb C1 2.880(9) 2_656
Yb C1 2.880(9) .
Yb B1 2.966(7) 2_656
Yb B1 2.966(7) .
B1 N1 1.480(10) .
B1 C1 1.512(11) .
B1 C5 1.514(11) .
O1 C18 1.413(11) .
O1 C21 1.436(12) .
N1 C6 1.418(9) .
N1 C12 1.419(9) .
C1 C2 1.381(12) .
C1 H1 0.9300 .
C2 C3 1.413(12) .
C2 H2 0.9300 .
C3 C4 1.379(13) .
C3 H3 0.9300 .
C4 C5 1.385(13) .
C4 H4 0.9300 .
C5 H5 0.9300 .
C6 C11 1.381(10) .
C6 C7 1.392(9) .
C7 C8 1.381(11) .
C7 H7 0.9300 .
C8 C9 1.356(13) .
C8 H8 0.9300 .
C9 C10 1.362(13) .
C9 H9 0.9300 .
C10 C11 1.406(12) .
C10 H10 0.9300 .
C11 H11 0.9300 .
C12 C13 1.365(10) .
C12 C17 1.386(10) .
C13 C14 1.372(11) .
C13 H13 0.9300 .
C14 C15 1.388(13) .
C14 H14 0.9300 .
C15 C16 1.353(14) .
C15 H15 0.9300 .
C16 C17 1.380(12) .
C16 H16 0.9300 .
C17 H17 0.9300 .
C18 C19 1.37(2) .
C18 H18A 0.9700 .
C18 H18B 0.9700 .
C19 C20 1.43(3) .
C19 H19A 0.9700 .
C19 H19B 0.9700 .
C20 C21 1.48(2) .
C20 H20A 0.9700 .
C20 H20B 0.9700 .
C21 H21A 0.9700 .
C21 H21B 0.9700 .

loop_
_geom_torsion_atom_site_label_1
_geom_torsion_atom_site_label_2
_geom_torsion_atom_site_label_3
_geom_torsion_atom_site_label_4
_geom_torsion
_geom_torsion_site_symmetry_1
O1 Yb B1 N1 98.7(6) 2_656
O1 Yb B1 N1 27.7(6) .
C3 Yb B1 N1 -68.7(6) 2_656
C3 Yb B1 N1 -177.1(7) .
C4 Yb B1 N1 -144.1(7) .
C4 Yb B1 N1 -98.5(6) 2_656
C2 Yb B1 N1 -45.1(7) 2_656
C2 Yb B1 N1 149.4(7) .
C5 Yb B1 N1 -114.7(7) .
C5 Yb B1 N1 -121.5(6) 2_656
C1 Yb B1 N1 -43.5(9) 2_656
C1 Yb B1 N1 120.9(8) .
O1 Yb B1 C1 -22.2(5) 2_656
O1 Yb B1 C1 -93.2(4) .
C3 Yb B1 C1 170.4(5) 2_656
C3 Yb B1 C1 62.1(5) .
C4 Yb B1 C1 95.1(5) .
C4 Yb B1 C1 140.6(5) 2_656
C2 Yb B1 C1 -165.9(4) 2_656
C2 Yb B1 C1 28.6(4) .
C5 Yb B1 C1 124.4(6) .
C5 Yb B1 C1 117.6(5) 2_656
C1 Yb B1 C1 -164.3(6) 2_656
O1 Yb B1 C5 -146.6(4) 2_656
O1 Yb B1 C5 142.3(4) .
C3 Yb B1 C5 46.0(5) 2_656
C3 Yb B1 C5 -62.4(4) .
C4 Yb B1 C5 -29.4(4) .
C4 Yb B1 C5 16.2(5) 2_656
C2 Yb B1 C5 69.6(5) 2_656
C2 Yb B1 C5 -95.9(5) .
C5 Yb B1 C5 -6.8(6) 2_656
C1 Yb B1 C5 71.2(7) 2_656
C1 Yb B1 C5 -124.4(6) .
O1 Yb O1 C18 -68.7(7) 2_656
C3 Yb O1 C18 155.4(7) 2_656
C3 Yb O1 C18 18.6(8) .
C4 Yb O1 C18 59.5(8) .
C4 Yb O1 C18 156.2(7) 2_656
C2 Yb O1 C18 178.6(7) 2_656
C2 Yb O1 C18 5.8(8) .
C5 Yb O1 C18 69.1(7) .
C5 Yb O1 C18 -168.6(7) 2_656
C1 Yb O1 C18 -154.5(7) 2_656
C1 Yb O1 C18 20.5(7) .
O1 Yb O1 C21 100.5(10) 2_656
C3 Yb O1 C21 -35.4(10) 2_656
C3 Yb O1 C21 -172.1(10) .
C4 Yb O1 C21 -131.3(10) .
C4 Yb O1 C21 -34.6(10) 2_656
C2 Yb O1 C21 -12.2(10) 2_656
C2 Yb O1 C21 175.1(9) .
C5 Yb O1 C21 -121.6(9) .
C5 Yb O1 C21 0.6(10) 2_656
C1 Yb O1 C21 14.8(10) 2_656
C1 Yb O1 C21 -170.3(10) .
C1 B1 N1 C6 -26.6(11) .
C5 B1 N1 C6 156.1(7) .
Yb B1 N1 C6 -117.6(7) .
C1 B1 N1 C12 153.7(7) .
C5 B1 N1 C12 -23.6(10) .
Yb B1 N1 C12 62.7(8) .
N1 B1 C1 C2 177.0(7) .
C5 B1 C1 C2 -5.5(11) .
Yb B1 C1 C2 -63.8(7) .
N1 B1 C1 Yb -119.2(7) .
C5 B1 C1 Yb 58.3(5) .
O1 Yb C1 C2 -72.7(5) 2_656
O1 Yb C1 C2 -149.3(5) .
C3 Yb C1 C2 114.0(6) 2_656
C3 Yb C1 C2 29.1(5) .
C4 Yb C1 C2 62.4(5) .
C4 Yb C1 C2 76.4(6) 2_656
C2 Yb C1 C2 153.8(8) 2_656
C5 Yb C1 C2 95.7(6) .
C5 Yb C1 C2 39.1(6) 2_656
C1 Yb C1 C2 -110.9(5) 2_656
O1 Yb C1 B1 160.2(4) 2_656
O1 Yb C1 B1 83.6(4) .
C3 Yb C1 B1 -13.1(6) 2_656
C3 Yb C1 B1 -98.0(5) .
C4 Yb C1 B1 -64.7(5) .
C4 Yb C1 B1 -50.7(6) 2_656
C2 Yb C1 B1 26.7(8) 2_656
C2 Yb C1 B1 -127.1(7) .
C5 Yb C1 B1 -31.4(4) .
C5 Yb C1 B1 -88.0(5) 2_656
C1 Yb C1 B1 122.0(4) 2_656
B1 C1 C2 C3 5.0(12) .
Yb C1 C2 C3 -60.6(7) .
B1 C1 C2 Yb 65.6(7) .
O1 Yb C2 C1 104.6(5) 2_656
O1 Yb C2 C1 32.7(6) .
C3 Yb C2 C1 -96.8(6) 2_656
C3 Yb C2 C1 -129.0(8) .
C4 Yb C2 C1 -98.7(6) .
C4 Yb C2 C1 -120.7(5) 2_656
C2 Yb C2 C1 -110.5(5) 2_656
C5 Yb C2 C1 -65.8(5) .
C5 Yb C2 C1 -151.2(5) 2_656
C1 Yb C2 C1 162.5(7) 2_656
O1 Yb C2 C3 -126.5(5) 2_656
O1 Yb C2 C3 161.6(5) .
C3 Yb C2 C3 32.2(8) 2_656
C4 Yb C2 C3 30.2(5) .
C4 Yb C2 C3 8.2(6) 2_656
C2 Yb C2 C3 18.5(5) 2_656
C5 Yb C2 C3 63.1(5) .
C5 Yb C2 C3 -22.3(6) 2_656
C1 Yb C2 C3 -68.6(8) 2_656
C1 Yb C2 C3 129.0(8) .
C1 C2 C3 C4 -3.5(12) .
Yb C2 C3 C4 -66.3(7) .
C1 C2 C3 Yb 62.9(7) .
O1 Yb C3 C4 178.7(5) 2_656
O1 Yb C3 C4 100.0(6) .
C3 Yb C3 C4 -32.3(5) 2_656
C4 Yb C3 C4 -47.2(6) 2_656
C2 Yb C3 C4 -48.7(6) 2_656
C2 Yb C3 C4 125.5(8) .
C5 Yb C3 C4 28.2(5) .
C5 Yb C3 C4 -75.3(5) 2_656
C1 Yb C3 C4 -89.8(6) 2_656
C1 Yb C3 C4 97.6(6) .
O1 Yb C3 C2 53.2(5) 2_656
O1 Yb C3 C2 -25.5(7) .
C3 Yb C3 C2 -157.8(6) 2_656
C4 Yb C3 C2 -125.5(8) .
C4 Yb C3 C2 -172.7(5) 2_656
C2 Yb C3 C2 -174.2(2) 2_656
C5 Yb C3 C2 -97.3(5) .
C5 Yb C3 C2 159.2(5) 2_656
C1 Yb C3 C2 144.7(5) 2_656
C1 Yb C3 C2 -27.9(5) .
C2 C3 C4 C5 2.9(12) .
Yb C3 C4 C5 -64.4(7) .
C2 C3 C4 Yb 67.2(7) .
O1 Yb C4 C3 -1.6(6) 2_656
O1 Yb C4 C3 -109.6(5) .
C3 Yb C4 C3 150.6(5) 2_656
C4 Yb C4 C3 128.6(7) 2_656
C2 Yb C4 C3 146.6(5) 2_656
C2 Yb C4 C3 -30.7(5) .
C5 Yb C4 C3 -129.3(8) .
C5 Yb C4 C3 100.2(5) 2_656
C1 Yb C4 C3 115.8(5) 2_656
C1 Yb C4 C3 -63.1(5) .
O1 Yb C4 C5 127.7(5) 2_656
O1 Yb C4 C5 19.7(7) .
C3 Yb C4 C5 -80.1(5) 2_656
C3 Yb C4 C5 129.3(8) .
C4 Yb C4 C5 -102.1(7) 2_656
C2 Yb C4 C5 -84.1(5) 2_656
C2 Yb C4 C5 98.6(6) .
C5 Yb C4 C5 -130.5(5) 2_656
C1 Yb C4 C5 -114.9(5) 2_656
C1 Yb C4 C5 66.3(5) .
C3 C4 C5 B1 -3.8(12) .
Yb C4 C5 B1 -66.7(6) .
C3 C4 C5 Yb 62.9(7) .
N1 B1 C5 C4 -177.6(7) .
C1 B1 C5 C4 4.8(10) .
Yb B1 C5 C4 63.8(6) .
N1 B1 C5 Yb 118.6(6) .
C1 B1 C5 Yb -59.0(6) .
O1 Yb C5 C4 -76.9(6) 2_656
O1 Yb C5 C4 -165.3(5) .
C3 Yb C5 C4 98.1(6) 2_656
C3 Yb C5 C4 -28.4(5) .
C4 Yb C5 C4 69.8(7) 2_656
C2 Yb C5 C4 108.8(5) 2_656
C2 Yb C5 C4 -62.3(5) .
C5 Yb C5 C4 48.4(5) 2_656
C1 Yb C5 C4 90.3(6) 2_656
C1 Yb C5 C4 -94.8(6) .
O1 Yb C5 B1 49.2(5) 2_656
O1 Yb C5 B1 -39.2(4) .
C3 Yb C5 B1 -135.9(4) 2_656
C3 Yb C5 B1 97.6(5) .
C4 Yb C5 B1 126.1(7) .
C4 Yb C5 B1 -164.2(5) 2_656
C2 Yb C5 B1 -125.2(4) 2_656
C2 Yb C5 B1 63.8(4) .
C5 Yb C5 B1 174.5(5) 2_656
C1 Yb C5 B1 -143.6(4) 2_656
C1 Yb C5 B1 31.2(4) .
C12 N1 C6 C11 -30.7(10) .
B1 N1 C6 C11 149.5(7) .
C12 N1 C6 C7 149.0(7) .
B1 N1 C6 C7 -30.7(10) .
C11 C6 C7 C8 -0.2(11) .
N1 C6 C7 C8 -180.0(7) .
C6 C7 C8 C9 1.8(12) .
C7 C8 C9 C10 -1.9(14) .
C8 C9 C10 C11 0.5(15) .
C7 C6 C11 C10 -1.2(12) .
N1 C6 C11 C10 178.6(8) .
C9 C10 C11 C6 1.1(14) .
C6 N1 C12 C13 -59.6(10) .
B1 N1 C12 C13 120.2(8) .
C6 N1 C12 C17 120.9(9) .
B1 N1 C12 C17 -59.4(10) .
C17 C12 C13 C14 -1.0(13) .
N1 C12 C13 C14 179.4(8) .
C12 C13 C14 C15 -0.2(14) .
C13 C14 C15 C16 1.0(15) .
C14 C15 C16 C17 -0.7(17) .
C15 C16 C17 C12 -0.6(17) .
C13 C12 C17 C16 1.4(14) .
N1 C12 C17 C16 -179.1(9) .
C21 O1 C18 C19 -8.6(17) .
Yb O1 C18 C19 162.8(13) .
O1 C18 C19 C20 11(3) .
C18 C19 C20 C21 -10(3) .
C18 O1 C21 C20 2.5(16) .
Yb O1 C21 C20 -167.8(11) .
C19 C20 C21 O1 4(2) .
